data_2003744
loop_
_publ_author_name
'Kopf, J.'
'Heuer, J. R. P.'
'Schweim, H. G.'

_publ_section_title
;
 5-Imino-1,4,4-triphenylimidazolidin-2-one: an Imidazolidine with an
 Exocyclic Imino Group
;
_journal_issue 8
_journal_name_full 'Acta Crystallographica Section C'
_journal_page_first 1583
_journal_page_last 1585
_journal_paper_doi 10.1107/S0108270195002630
_journal_volume 51
_journal_year 1995
_chemical_formula_sum 'C21 H17 N3 O'
_chemical_formula_weight 327.38
_chemical_melting_point 487.5(5)
_chemical_name_systematic
;
5-Imino-1,4,4-triphenylimidazolidin-2-one
;
_space_group_IT_number 29
_symmetry_cell_setting orthorhombic
_symmetry_space_group_name_Hall 'P 2c -2ac'
_symmetry_space_group_name_H-M 'P c a 21'
_audit_creation_method SHELXL
_cell_angle_alpha 90.0
_cell_angle_beta 90.0
_cell_angle_gamma 90.0
_cell_formula_units_Z 4
_cell_length_a 12.759(1)
_cell_length_b 10.027(1)
_cell_length_c 14.000(1)
_cell_measurement_reflns_used 24
_cell_measurement_temperature 293(1)
_cell_measurement_theta_max 48.5
_cell_measurement_theta_min 43.5
_cell_volume 1791.1(3)
_computing_cell_refinement 'Enraf-Nonius CAD4'
_computing_data_collection 'Enraf-Nonius CAD4'
_computing_data_reduction 'CADSHEL (Kopf, 1987)'
_computing_molecular_graphics
;SHELXTL-Plus (Sheldrick, 1992); PLATON92 (Spek, 1992); ORTEPII (Johnson,
 1976)
;
_computing_publication_material 'CIF2TEX (Kopf, 1992a); FCF2FOC (Kopf, 1992b)'
_computing_structure_refinement
;SHELXTL-Plus (Sheldrick, 1992); PLATON92 (Spek, 1992); ORTEPII (Johnson,
 1976)
;
_computing_structure_solution 'SHELXS90 (Sheldrick, 1990)'
_diffrn_ambient_temperature 293.0(10)
_diffrn_measurement_device 'Enraf-Nonius CAD4 diffractometer'
_diffrn_measurement_method '2\q/\w scans'
_diffrn_radiation_monochromator graphite
_diffrn_radiation_source 'fine-focus sealed tube'
_diffrn_radiation_type CuK\a
_diffrn_radiation_wavelength 1.54178
_diffrn_reflns_av_R_equivalents 0.0174
_diffrn_reflns_av_sigmaI/netI 0.0108
_diffrn_reflns_limit_h_max 16
_diffrn_reflns_limit_h_min 0
_diffrn_reflns_limit_k_max 12
_diffrn_reflns_limit_k_min 0
_diffrn_reflns_limit_l_max 0
_diffrn_reflns_limit_l_min -17
_diffrn_reflns_number 1950
_diffrn_reflns_theta_max 76.5
_diffrn_reflns_theta_min 4.5
_diffrn_standards_decay_% 2
_diffrn_standards_interval_time 120
_diffrn_standards_number 3
_exptl_absorpt_coefficient_mu 0.608
_exptl_absorpt_correction_type 'not applied'
_exptl_crystal_colour colorless
_exptl_crystal_density_diffrn 1.214
_exptl_crystal_density_meas ?
_exptl_crystal_description 'transparent blocks'
_exptl_crystal_F_000 688
_exptl_crystal_size_max 0.5
_exptl_crystal_size_mid 0.5
_exptl_crystal_size_min 0.4
_refine_diff_density_max 0.207
_refine_diff_density_min -0.157
_refine_ls_abs_structure_details 'Flack (1983), \c = 0.1(3)'
_refine_ls_abs_structure_Flack 0.05(32)
_refine_ls_extinction_coef 0.0342(14)
_refine_ls_extinction_method 'SHELXL93 (Sheldrick, 1993)'
_refine_ls_goodness_of_fit_all 1.033
_refine_ls_goodness_of_fit_obs 1.031
_refine_ls_hydrogen_treatment 'refall for H3 and H51, SHELXL93 riding model for all other H atoms'
_refine_ls_matrix_type full
_refine_ls_number_parameters 250
_refine_ls_number_reflns 1923
_refine_ls_number_restraints 1
_refine_ls_restrained_S_all 1.032
_refine_ls_restrained_S_obs 1.030
_refine_ls_R_factor_all 0.0330
_refine_ls_R_factor_obs 0.0328
_refine_ls_shift/esd_max -0.177
_refine_ls_shift/esd_mean 0.025
_refine_ls_structure_factor_coef Fsqd
_refine_ls_weighting_details 'w = 1/[\s^2^(Fo^2^)+(0.0624P)^2^+0.1610P] where P=(Fo^2^+2Fc^2^)/3'
_refine_ls_weighting_scheme calc
_refine_ls_wR_factor_all 0.0924
_refine_ls_wR_factor_obs 0.0919
_reflns_number_observed 1913
_reflns_number_total 1923
_reflns_observed_criterion >2sigma(I)
_cod_data_source_file ab1252.cif
_cod_data_source_block jh77
_cod_depositor_comments
;
The following automatic conversions were performed:

'_chemical_melting_point' value '487-488 K' was changed to '487.5(5)'
- the average value was taken and precision was estimated.

Automatic conversion script
Id: cif_fix_values 1715 2011-07-08 13:25:40Z adriana 

The following automatic conversions were performed:

'_exptl_crystal_density_meas' value 'not determined' was changed to
'?' - the value is perceived as not measured.

Automatic conversion script
Id: cif_fix_values 3008 2015-01-20 13:52:24Z robertas 

The following automatic conversions were performed:

'_refine_ls_weighting_scheme' value 'calc w =
1/[\s^2^(Fo^2^)+(0.0624P)^2^+0.1610P] where P=(Fo^2^+2Fc^2^)/3' was
changed to 'calc'. New tag '_refine_ls_weighting_details' was
created. The value of the new tag was set to 'w =
1/[\s^2^(Fo^2^)+(0.0624P)^2^+0.1610P] where P=(Fo^2^+2Fc^2^)/3'.

Automatic conversion script
Id: cif_fix_values 3143 2015-03-26 13:38:13Z robertas 
;
_cod_original_sg_symbol_H-M 'P ca 21'
_cod_database_code 2003744

loop_
_symmetry_equiv_pos_as_xyz
'x, y, z'
'-x, -y, z+1/2'
'x+1/2, -y, z'
'-x+1/2, y, z+1/2'

loop_
_atom_site_aniso_label
_atom_site_aniso_U_11
_atom_site_aniso_U_12
_atom_site_aniso_U_13
_atom_site_aniso_U_22
_atom_site_aniso_U_23
_atom_site_aniso_U_33
N1 0.0305(6) -0.0006(4) -0.0006(7) 0.0334(6) -0.0010(6) 0.0588(7)
C111 0.0367(7) -0.0032(6) -0.0074(8) 0.0350(7) 0.0032(8) 0.0663(11)
C112 0.0606(12) -0.0023(8) -0.0118(11) 0.0422(9) -0.0089(10) 0.0842(15)
C113 0.076(2) -0.0053(11) -0.038(2) 0.0406(9) -0.0097(14) 0.138(3)
C114 0.0608(14) -0.0200(10) -0.032(2) 0.0461(11) 0.029(2) 0.167(4)
C115 0.0511(12) -0.0139(10) -0.0034(14) 0.0685(14) 0.042(2) 0.128(2)
C116 0.0435(9) -0.0060(8) -0.0004(9) 0.0543(10) 0.0151(10) 0.0789(14)
C2 0.0313(7) 0.0039(5) -0.0003(7) 0.0395(7) 0.0012(7) 0.0388(7)
O21 0.0442(6) 0.0128(4) 0.0006(6) 0.0401(5) 0.0003(6) 0.0561(7)
N3 0.0231(6) 0.0016(4) -0.0017(6) 0.0377(6) 0.0008(7) 0.0614(8)
C4 0.0249(6) 0.0006(5) -0.0042(6) 0.0336(6) -0.0010(7) 0.0469(7)
C411 0.0320(7) -0.0038(6) -0.0015(6) 0.0400(8) -0.0016(7) 0.0441(8)
C412 0.098(2) 0.0021(11) -0.0123(12) 0.0575(11) 0.0039(10) 0.0489(10)
C413 0.133(3) 0.002(2) -0.0124(14) 0.094(2) -0.0046(12) 0.0446(12)
C414 0.076(2) 0.0006(14) 0.0024(12) 0.099(2) -0.0311(14) 0.0586(14)
C415 0.0629(12) 0.0131(10) -0.0066(12) 0.0642(12) -0.0303(12) 0.082(2)
C416 0.0492(9) 0.0113(8) -0.0086(8) 0.0478(9) -0.0094(9) 0.0596(11)
C421 0.0429(9) 0.0030(6) -0.0071(7) 0.0369(7) -0.0028(7) 0.0437(8)
C422 0.0597(11) 0.0000(10) -0.0216(10) 0.0766(14) 0.0036(10) 0.0593(11)
C423 0.102(2) 0.012(2) -0.0348(14) 0.090(2) 0.0047(13) 0.0588(13)
C424 0.120(2) -0.001(2) -0.0042(13) 0.073(2) 0.0115(10) 0.0460(11)
C425 0.098(2) -0.0248(15) 0.0006(13) 0.087(2) 0.0215(12) 0.0605(14)
C426 0.0624(13) -0.0226(10) -0.0081(9) 0.0767(14) 0.0148(10) 0.0537(11)
C5 0.0263(6) 0.0000(5) -0.0035(7) 0.0347(6) -0.0027(7) 0.0552(8)
N51 0.0268(6) 0.0012(5) -0.0018(8) 0.0400(6) -0.0059(8) 0.0998(14)

loop_
_atom_site_label
_atom_site_occupancy
_atom_site_fract_x
_atom_site_fract_y
_atom_site_fract_z
_atom_site_U_iso_or_equiv
_atom_site_thermal_displace_type
_atom_site_calc_flag
_atom_site_refinement_flags
_atom_site_type_symbol
N1 1 0.1306(1) 0.6395(1) 0.2438(1) 0.0409(3) Uani d . N
C111 1 0.1952(1) 0.7554(1) 0.2387(2) 0.0460(4) Uani d . C
C112 1 0.1900(2) 0.8491(2) 0.3105(2) 0.0623(6) Uani d . C
H112 1 0.1452(2) 0.8373(2) 0.3622(2) 0.087(9) Uiso calc R H
C113 1 0.2532(2) 0.9620(2) 0.3040(3) 0.0848(9) Uani d . C
H113 1 0.2504(2) 1.0260(2) 0.3520(3) 0.118(12) Uiso calc R H
C114 1 0.3191(2) 0.9800(2) 0.2287(3) 0.0914(12) Uani d . C
H114 1 0.3606(2) 1.0561(2) 0.2252(3) 0.103(11) Uiso calc R H
C115 1 0.3239(2) 0.8865(3) 0.1584(3) 0.0827(9) Uani d . C
H115 1 0.3700(2) 0.8984(3) 0.1076(3) 0.126(14) Uiso calc R H
C116 1 0.2610(2) 0.7733(2) 0.1615(2) 0.0589(5) Uani d . C
H116 1 0.2633(2) 0.7108(2) 0.1125(2) 0.082(8) Uiso calc R H
C2 1 0.0200(1) 0.6453(1) 0.2452(1) 0.0365(3) Uani d . C
O21 1 -0.0308(1) 0.7472(1) 0.2476(1) 0.0468(3) Uani d . O
N3 1 -0.0145(1) 0.5194(1) 0.2443(1) 0.0407(3) Uani d . N
H3 1 -0.079(2) 0.501(2) 0.248(2) 0.049(5) Uiso d . H
C4 1 0.0685(1) 0.4201(1) 0.2466(1) 0.0351(3) Uani d . C
C411 1 0.0659(1) 0.3296(2) 0.1587(1) 0.0387(4) Uani d . C
C412 1 0.0346(2) 0.3818(2) 0.0720(2) 0.0680(6) Uani d . C
H412 1 0.0111(2) 0.4695(2) 0.0685(2) 0.084(9) Uiso calc R H
C413 1 0.0379(3) 0.3044(3) -0.0097(2) 0.0903(9) Uani d . C
H413 1 0.0162(3) 0.3403(3) -0.0677(2) 0.155(19) Uiso calc R H
C414 1 0.0725(2) 0.1763(3) -0.0061(2) 0.0780(8) Uani d . C
H414 1 0.0751(2) 0.1251(3) -0.0614(2) 0.099(11) Uiso calc R H
C415 1 0.1034(2) 0.1230(2) 0.0791(2) 0.0697(6) Uani d . C
H415 1 0.1264(2) 0.0351(2) 0.0819(2) 0.074(8) Uiso calc R H
C416 1 0.1008(2) 0.2000(2) 0.1618(2) 0.0522(4) Uani d . C
H416 1 0.1228(2) 0.1635(2) 0.2195(2) 0.075(8) Uiso calc R H
C421 1 0.0634(1) 0.3444(2) 0.3418(1) 0.0411(4) Uani d . C
C422 1 0.1415(2) 0.3448(2) 0.4098(2) 0.0652(6) Uani d . C
H422 1 0.2037(2) 0.3903(2) 0.3983(2) 0.081(8) Uiso calc R H
C423 1 0.1274(3) 0.2768(3) 0.4960(2) 0.0838(8) Uani d . C
H423 1 0.1809(3) 0.2770(3) 0.5412(2) 0.121(13) Uiso calc R H
C424 1 0.0368(3) 0.2105(3) 0.5151(2) 0.0799(8) Uani d . C
H424 1 0.0285(3) 0.1653(3) 0.5726(2) 0.093(9) Uiso calc R H
C425 1 -0.0417(3) 0.2112(3) 0.4489(2) 0.0820(8) Uani d . C
H425 1 -0.1045(3) 0.1678(3) 0.4620(2) 0.130(14) Uiso calc R H
C426 1 -0.0287(2) 0.2759(2) 0.3625(2) 0.0642(6) Uani d . C
H426 1 -0.0824(2) 0.2737(2) 0.3175(2) 0.096(10) Uiso calc R H
C5 1 0.1656(1) 0.5097(1) 0.2398(2) 0.0388(3) Uani d . C
N51 1 0.2607(1) 0.4755(1) 0.2320(2) 0.0555(5) Uani d . N
H51 1 0.266(2) 0.384(2) 0.229(2) 0.054(6) Uiso d . H

loop_
_atom_type_symbol
_atom_type_description
_atom_type_scat_source
_atom_type_scat_dispersion_real
_atom_type_scat_dispersion_imag
C C 'International Tables Vol C Tables 4.2.6.8 and 6.1.1.4' 0.0181 0.0091
H H 'International Tables Vol C Tables 4.2.6.8 and 6.1.1.4' 0.0000 0.0000
N N 'International Tables Vol C Tables 4.2.6.8 and 6.1.1.4' 0.0311 0.0180
O O 'International Tables Vol C Tables 4.2.6.8 and 6.1.1.4' 0.0492 0.0322

loop_
_geom_angle_atom_site_label_1
_geom_angle_atom_site_label_2
_geom_angle_atom_site_label_3
_geom_angle
_geom_angle_publ_flag
C5 N1 C2 111.30(10) yes
C5 N1 C111 125.50(10) yes
C2 N1 C111 123.00(10) yes
C112 C111 C116 120.8(2) no
C112 C111 N1 119.5(2) yes
C116 C111 N1 119.8(2) yes
C111 C112 C113 118.6(3) no
C111 C112 H112 120.68(13) ?
C113 C112 H112 120.7(2) ?
C114 C113 C112 121.1(3) no
C114 C113 H113 119.5(2) ?
C112 C113 H113 119.5(2) ?
C115 C114 C113 119.8(2) no
C115 C114 H114 120.1(2) ?
C113 C114 H114 120.1(2) ?
C114 C115 C116 120.9(3) no
C114 C115 H115 119.6(2) ?
C116 C115 H115 119.6(2) ?
C111 C116 C115 118.8(3) no
C111 C116 H116 120.59(12) ?
C115 C116 H116 120.6(2) ?
O21 C2 N3 128.40(10) yes
O21 C2 N1 124.80(10) yes
N3 C2 N1 106.90(10) yes
C2 N3 C4 114.00(10) yes
C2 N3 H3 122.0(13) yes
C4 N3 H3 123.7(13) yes
N3 C4 C411 111.90(10) yes
N3 C4 C5 100.70(10) yes
C411 C4 C5 108.40(10) yes
N3 C4 C421 109.10(10) yes
C411 C4 C421 113.90(10) yes
C5 C4 C421 112.20(10) yes
C416 C411 C412 118.6(2) no
C416 C411 C4 121.9(2) yes
C412 C411 C4 119.3(2) yes
C411 C412 C413 120.4(2) no
C411 C412 H412 119.80(13) ?
C413 C412 H412 119.8(2) ?
C414 C413 C412 120.6(2) no
C414 C413 H413 119.71(15) ?
C412 C413 H413 119.7(2) ?
C413 C414 C415 119.8(2) no
C413 C414 H414 120.12(15) ?
C415 C414 H414 120.11(15) ?
C414 C415 C416 120.2(2) no
C414 C415 H415 119.90(15) ?
C416 C415 H415 119.90(14) ?
C411 C416 C415 120.4(2) no
C411 C416 H416 119.80(11) ?
C415 C416 H416 119.80(14) ?
C422 C421 C426 118.0(2) no
C422 C421 C4 124.6(2) yes
C426 C421 C4 117.3(2) yes
C421 C422 C423 120.1(2) no
C421 C422 H422 119.93(13) ?
C423 C422 H422 119.9(2) ?
C424 C423 C422 121.2(2) no
C424 C423 H423 119.42(15) ?
C422 C423 H423 119.4(2) ?
C423 C424 C425 119.2(2) no
C423 C424 H424 120.41(15) ?
C425 C424 H424 120.4(2) ?
C424 C425 C426 120.6(3) no
C424 C425 H425 119.7(2) ?
C426 C425 H425 119.7(2) ?
C425 C426 C421 120.9(2) no
C425 C426 H426 119.5(2) ?
C421 C426 H426 119.52(11) ?
N51 C5 N1 124.70(10) yes
N51 C5 C4 128.40(10) yes
N1 C5 C4 106.90(10) yes
C5 N51 H51 110.3(15) yes

loop_
_geom_bond_atom_site_label_1
_geom_bond_atom_site_label_2
_geom_bond_distance
_geom_bond_publ_flag
N1 C5 1.376(2) yes
N1 C2 1.412(2) yes
N1 C111 1.427(2) yes
C111 C112 1.378(3) no
C111 C116 1.380(3) no
C112 C113 1.393(3) no
C112 H112 0.93 ?
C113 C114 1.361(6) no
C113 H113 0.93 ?
C114 C115 1.361(5) no
C114 H114 0.93 ?
C115 C116 1.391(3) no
C115 H115 0.93 ?
C116 H116 0.93 ?
C2 O21 1.211(2) yes
C2 N3 1.337(2) yes
N3 C4 1.454(2) yes
N3 H3 0.85(2) yes
C4 C411 1.528(2) yes
C4 C5 1.533(2) yes
C4 C421 1.536(2) yes
C411 C416 1.374(2) no
C411 C412 1.382(3) no
C412 C413 1.383(4) no
C412 H412 0.93 ?
C413 C414 1.360(5) no
C413 H413 0.93 ?
C414 C415 1.364(4) no
C414 H414 0.93 ?
C415 C416 1.392(3) no
C415 H415 0.93 ?
C416 H416 0.93 ?
C421 C422 1.378(3) no
C421 C426 1.392(3) no
C422 C423 1.399(4) no
C422 H422 0.93 ?
C423 C424 1.360(5) no
C423 H423 0.93 ?
C424 C425 1.366(4) no
C424 H424 0.93 ?
C425 C426 1.383(3) no
C425 H425 0.93 ?
C426 H426 0.93 ?
C5 N51 1.267(2) yes
N51 H51 0.92(2) yes

loop_
_geom_torsion_atom_site_label_1
_geom_torsion_atom_site_label_2
_geom_torsion_atom_site_label_3
_geom_torsion_atom_site_label_4
_geom_torsion
C5 N1 C111 C112 -124.8(2)
C2 N1 C111 C112 61.0(3)
C5 N1 C111 C116 56.0(3)
C2 N1 C111 C116 -118.2(2)
C116 C111 C112 C113 -0.5(3)
N1 C111 C112 C113 -179.7(2)
C111 C112 C113 C114 -0.1(4)
C112 C113 C114 C115 -0.3(4)
C113 C114 C115 C116 1.2(4)
C112 C111 C116 C115 1.4(3)
N1 C111 C116 C115 -179.5(2)
C114 C115 C116 C111 -1.7(4)
C5 N1 C2 O21 -179.2(2)
C111 N1 C2 O21 -4.3(3)
C5 N1 C2 N3 1.4(2)
C111 N1 C2 N3 176.3(2)
O21 C2 N3 C4 -176.7(2)
N1 C2 N3 C4 2.6(2)
C2 N3 C4 C411 -120.0(2)
C2 N3 C4 C5 -5.0(2)
C2 N3 C4 C421 113.1(2)
N3 C4 C411 C416 -150.8(2)
C5 C4 C411 C416 99.1(2)
C421 C4 C411 C416 -26.5(2)
N3 C4 C411 C412 33.9(2)
C5 C4 C411 C412 -76.2(2)
C421 C4 C411 C412 158.2(2)
C416 C411 C412 C413 0.4(4)
C4 C411 C412 C413 175.9(3)
C411 C412 C413 C414 -0.4(5)
C412 C413 C414 C415 0.6(5)
C413 C414 C415 C416 -0.8(4)
C412 C411 C416 C415 -0.6(3)
C4 C411 C416 C415 -176.0(2)
C414 C415 C416 C411 0.8(4)
N3 C4 C421 C422 -117.1(2)
C411 C4 C421 C422 117.1(2)
C5 C4 C421 C422 -6.4(2)
N3 C4 C421 C426 59.7(2)
C411 C4 C421 C426 -66.0(2)
C5 C4 C421 C426 170.4(2)
C426 C421 C422 C423 0.6(3)
C4 C421 C422 C423 177.4(2)
C421 C422 C423 C424 -0.6(4)
C422 C423 C424 C425 -0.4(5)
C423 C424 C425 C426 1.4(5)
C424 C425 C426 C421 -1.5(5)
C422 C421 C426 C425 0.5(4)
C4 C421 C426 C425 -176.6(2)
C2 N1 C5 N51 175.6(2)
C111 N1 C5 N51 0.8(4)
C2 N1 C5 C4 -4.5(2)
C111 N1 C5 C4 -179.2(2)
N3 C4 C5 N51 -174.6(2)
C411 C4 C5 N51 -57.0(3)
C421 C4 C5 N51 69.6(3)
N3 C4 C5 N1 5.5(2)
C411 C4 C5 N1 123.0(2)
C421 C4 C5 N1 -110.4(2)

loop_
_cod_related_entry_id
_cod_related_entry_database
_cod_related_entry_code
1 ChemSpider 20055410
